data_7045749
loop_
_publ_author_name
'Casanova, I.'
'Dur\'an, M L'
'Viqueira, J.'
'Sousa-Pedrares, A'
'Zani, F.'
'Real, J. A.'
'Garc\'ia-V\'azquez, J A'

_publ_section_title
;
 Metal complexes of a novel heterocyclic benzimidazole ligand formed by
 rearrangement-cyclization of the corresponding Schiff base.
 Electrosynthesis, structural characterization and antimicrobial activity.
;
_journal_issue 12
_journal_name_full 'Dalton transactions (Cambridge, England : 2003)'
_journal_page_first 4325
_journal_page_last 4340
_journal_paper_doi 10.1039/c8dt00532j
_journal_volume 47
_journal_year 2018
_chemical_formula_sum 'C36 H24 Cu N4 O4'
_chemical_formula_weight 640.13
_space_group_crystal_system triclinic
_space_group_IT_number 2
_space_group_name_Hall '-P 1'
_space_group_name_H-M_alt 'P -1'
_symmetry_space_group_name_Hall '-P 1'
_symmetry_space_group_name_H-M 'P -1'
_atom_sites_solution_hydrogens geom
_audit_creation_method SHELXL-2014/7
_audit_update_record
;
2017-11-06 deposited with the CCDC.
2018-02-13 downloaded from the CCDC.
;
_cell_angle_alpha 92.519(2)
_cell_angle_beta 91.393(2)
_cell_angle_gamma 116.245(2)
_cell_formula_units_Z 4
_cell_length_a 11.4821(9)
_cell_length_b 12.9049(10)
_cell_length_c 22.1401(17)
_cell_measurement_reflns_used 922
_cell_measurement_temperature 293(2)
_cell_measurement_theta_max 21.40
_cell_measurement_theta_min 2.14
_cell_volume 2936.1(4)
_computing_cell_refinement 'BRUKER Smart'
_computing_data_collection 'BRUKER Smart'
_computing_data_reduction 'Bruker SAINT'
_computing_structure_refinement 'SHELXL-2014/7 (Sheldrick, 2014)'
_computing_structure_solution SHELXT-2014
_diffrn_ambient_temperature 293(2)
_diffrn_measured_fraction_theta_full 0.994
_diffrn_measured_fraction_theta_max 0.975
_diffrn_measurement_device_type 'Smart-CCD-1000 BRUKER'
_diffrn_measurement_method 'omega scans'
_diffrn_radiation_type MoK\a
_diffrn_radiation_wavelength 0.71073
_diffrn_reflns_av_R_equivalents 0.0541
_diffrn_reflns_av_unetI/netI 0.1343
_diffrn_reflns_Laue_measured_fraction_full 0.994
_diffrn_reflns_Laue_measured_fraction_max 0.975
_diffrn_reflns_limit_h_max 9
_diffrn_reflns_limit_h_min -15
_diffrn_reflns_limit_k_max 17
_diffrn_reflns_limit_k_min -14
_diffrn_reflns_limit_l_max 29
_diffrn_reflns_limit_l_min -26
_diffrn_reflns_number 21051
_diffrn_reflns_point_group_measured_fraction_full 0.994
_diffrn_reflns_point_group_measured_fraction_max 0.975
_diffrn_reflns_theta_full 25.242
_diffrn_reflns_theta_max 28.309
_diffrn_reflns_theta_min 1.763
_exptl_absorpt_coefficient_mu 0.793
_exptl_absorpt_correction_T_max 1.0000
_exptl_absorpt_correction_T_min 0.6542
_exptl_absorpt_correction_type multi-scan
_exptl_absorpt_process_details
;
 Sheldrick, G.M. SADABS: Program for absorption correction
 using area detector data. University of G\"ottingen, Germany, 1996.
;
_exptl_crystal_colour Red
_exptl_crystal_density_diffrn 1.448
_exptl_crystal_description Plate
_exptl_crystal_F_000 1316
_exptl_crystal_size_max 0.400
_exptl_crystal_size_mid 0.200
_exptl_crystal_size_min 0.100
_refine_diff_density_max 0.540
_refine_diff_density_min -0.565
_refine_diff_density_rms 0.070
_refine_ls_extinction_method none
_refine_ls_goodness_of_fit_ref 0.879
_refine_ls_hydrogen_treatment constr
_refine_ls_matrix_type full
_refine_ls_number_parameters 815
_refine_ls_number_reflns 14259
_refine_ls_number_restraints 0
_refine_ls_restrained_S_all 0.879
_refine_ls_R_factor_all 0.1567
_refine_ls_R_factor_gt 0.0593
_refine_ls_shift/su_max 0.000
_refine_ls_shift/su_mean 0.000
_refine_ls_structure_factor_coef Fsqd
_refine_ls_weighting_details 'w=1/[\s^2^(Fo^2^)+(0.0615P)^2^] where P=(Fo^2^+2Fc^2^)/3'
_refine_ls_weighting_scheme calc
_refine_ls_wR_factor_gt 0.1184
_refine_ls_wR_factor_ref 0.1486
_reflns_Friedel_coverage 0.000
_reflns_number_gt 6285
_reflns_number_total 14259
_reflns_threshold_expression 'I > 2\s(I)'
_cod_data_source_file c8dt00532j2.cif
_cod_data_source_block 5
_cod_depositor_comments 'Adding full bibliography for 7045747--7045753.cif.'
_cod_database_code 7045749
_shelx_shelxl_version_number 2014/7
_shelx_space_group_comment
;
The symmetry employed for this shelxl refinement is uniquely defined
by the following loop, which should always be used as a source of
symmetry information in preference to the above space-group names.
They are only intended as comments.
;
_shelx_estimated_absorpt_t_min 0.742
_shelx_estimated_absorpt_t_max 0.925

loop_
_space_group_symop_operation_xyz
'x, y, z'
'-x, -y, -z'

loop_
_atom_site_label
_atom_site_type_symbol
_atom_site_fract_x
_atom_site_fract_y
_atom_site_fract_z
_atom_site_U_iso_or_equiv
_atom_site_adp_type
_atom_site_occupancy
_atom_site_site_symmetry_order
_atom_site_calc_flag
_atom_site_refinement_flags_posn
_atom_site_refinement_flags_adp
Cu1 Cu 0.39591(4) 0.08267(4) 0.09141(2) 0.04310(15) Uani 1 1 d . .
O1 O 0.4695(3) -0.0107(2) 0.12524(12) 0.0557(7) Uani 1 1 d . .
O2 O 0.3017(2) 0.1699(2) 0.04958(11) 0.0504(7) Uani 1 1 d . .
O3 O 0.4650(4) 0.5038(3) -0.11033(14) 0.0906(11) Uani 1 1 d . .
N1 N 0.5363(3) 0.1543(2) 0.04080(12) 0.0392(7) Uani 1 1 d . .
N2 N 0.7300(3) 0.2057(3) -0.00304(13) 0.0473(8) Uani 1 1 d . .
N3 N 0.2286(3) -0.0061(3) 0.13291(13) 0.0427(8) Uani 1 1 d . .
N4 N 0.4116(4) 0.2056(3) 0.17120(14) 0.0569(9) Uani 1 1 d . .
C1 C 0.5819(4) -0.0103(3) 0.11359(17) 0.0453(10) Uani 1 1 d . .
C2 C 0.6185(4) -0.0831(4) 0.14700(19) 0.0594(12) Uani 1 1 d . .
H2 H 0.5635 -0.1277 0.1757 0.071 Uiso 1 1 calc R U
C3 C 0.7323(4) -0.0894(4) 0.1381(2) 0.0667(13) Uani 1 1 d . .
H3 H 0.7531 -0.1384 0.1608 0.080 Uiso 1 1 calc R U
C4 C 0.8176(4) -0.0241(4) 0.0960(2) 0.0647(12) Uani 1 1 d . .
H4 H 0.8949 -0.0291 0.0900 0.078 Uiso 1 1 calc R U
C5 C 0.7853(4) 0.0473(4) 0.06381(18) 0.0532(11) Uani 1 1 d . .
H5 H 0.8419 0.0913 0.0354 0.064 Uiso 1 1 calc R U
C6 C 0.6699(3) 0.0573(3) 0.07165(15) 0.0404(9) Uani 1 1 d . .
C7 C 0.6461(3) 0.1383(3) 0.03623(15) 0.0404(9) Uani 1 1 d . .
C8 C 0.5499(4) 0.2361(3) 0.00125(15) 0.0399(9) Uani 1 1 d . .
C9 C 0.6705(4) 0.2681(3) -0.02582(16) 0.0450(10) Uani 1 1 d . .
C10 C 0.7097(4) 0.3529(4) -0.06768(17) 0.0557(11) Uani 1 1 d . .
H10 H 0.7889 0.3755 -0.0857 0.067 Uiso 1 1 calc R U
C11 C 0.6296(4) 0.4030(4) -0.08202(16) 0.0558(11) Uani 1 1 d . .
H11 H 0.6565 0.4602 -0.1097 0.067 Uiso 1 1 calc R U
C12 C 0.5102(4) 0.3711(3) -0.05660(16) 0.0478(10) Uani 1 1 d . .
C13 C 0.4673(4) 0.2851(3) -0.01358(15) 0.0397(9) Uani 1 1 d . .
C14 C 0.3417(4) 0.2470(3) 0.01302(16) 0.0428(9) Uani 1 1 d . .
C15 C 0.2598(4) 0.3049(3) -0.00393(17) 0.0471(10) Uani 1 1 d . .
C16 C 0.1417(4) 0.2741(4) 0.02137(19) 0.0591(11) Uani 1 1 d . .
H16 H 0.1127 0.2161 0.0486 0.071 Uiso 1 1 calc R U
C17 C 0.0653(4) 0.3288(4) 0.0066(2) 0.0712(13) Uani 1 1 d . .
H17 H -0.0145 0.3075 0.0240 0.085 Uiso 1 1 calc R U
C18 C 0.1083(5) 0.4152(4) -0.0341(2) 0.0713(14) Uani 1 1 d . .
H18 H 0.0575 0.4521 -0.0439 0.086 Uiso 1 1 calc R U
C19 C 0.2259(5) 0.4464(4) -0.0599(2) 0.0643(12) Uani 1 1 d . .
H19 H 0.2541 0.5041 -0.0873 0.077 Uiso 1 1 calc R U
C20 C 0.3027(4) 0.3924(3) -0.04533(17) 0.0493(10) Uani 1 1 d . .
C21 C 0.4294(4) 0.4273(4) -0.07336(18) 0.0575(11) Uani 1 1 d . .
C22 C 0.1438(4) -0.1131(4) 0.11722(18) 0.0509(10) Uani 1 1 d . .
H22 H 0.1597 -0.1504 0.0838 0.061 Uiso 1 1 calc R U
C23 C 0.0315(4) -0.1735(4) 0.1480(2) 0.0626(12) Uani 1 1 d . .
H23 H -0.0255 -0.2491 0.1351 0.075 Uiso 1 1 calc R U
C24 C 0.0056(4) -0.1214(5) 0.1970(2) 0.0690(14) Uani 1 1 d . .
H24 H -0.0678 -0.1616 0.2187 0.083 Uiso 1 1 calc R U
C25 C 0.0908(5) -0.0066(5) 0.21418(19) 0.0610(12) Uani 1 1 d . .
C26 C 0.2041(4) 0.0475(4) 0.18187(16) 0.0447(10) Uani 1 1 d . .
C27 C 0.2991(5) 0.1614(4) 0.20099(18) 0.0540(11) Uani 1 1 d . .
C28 C 0.2755(6) 0.2208(5) 0.2507(2) 0.0763(15) Uani 1 1 d . .
C29 C 0.3759(8) 0.3302(6) 0.2675(2) 0.101(2) Uani 1 1 d . .
H29 H 0.3646 0.3740 0.2992 0.122 Uiso 1 1 calc R U
C30 C 0.4877(8) 0.3736(5) 0.2391(3) 0.103(2) Uani 1 1 d . .
H30 H 0.5542 0.4457 0.2517 0.124 Uiso 1 1 calc R U
C31 C 0.5037(5) 0.3084(4) 0.1898(2) 0.0789(15) Uani 1 1 d . .
H31 H 0.5812 0.3389 0.1699 0.095 Uiso 1 1 calc R U
C32 C 0.0717(6) 0.0578(6) 0.2642(2) 0.0840(17) Uani 1 1 d . .
H32 H -0.0032 0.0235 0.2857 0.101 Uiso 1 1 calc R U
C33 C 0.1585(7) 0.1654(6) 0.2803(2) 0.0948(19) Uani 1 1 d . .
H33 H 0.1415 0.2053 0.3122 0.114 Uiso 1 1 calc R U
Cu2 Cu 0.95552(4) 0.71006(4) 0.36893(2) 0.04524(15) Uani 1 1 d . .
O4 O 0.8339(3) 0.6880(3) 0.30342(12) 0.0647(8) Uani 1 1 d . .
O5 O 1.0733(2) 0.6766(2) 0.43439(11) 0.0481(7) Uani 1 1 d . .
O6 O 1.0073(3) 0.5824(3) 0.66895(12) 0.0703(9) Uani 1 1 d . .
N5 N 0.8279(3) 0.6747(2) 0.42657(13) 0.0398(7) Uani 1 1 d . .
N6 N 0.6335(3) 0.6336(3) 0.46867(14) 0.0495(8) Uani 1 1 d . .
N7 N 1.0902(3) 0.7334(3) 0.30907(13) 0.0453(8) Uani 1 1 d . .
N8 N 1.0965(3) 0.8938(3) 0.39148(15) 0.0547(9) Uani 1 1 d . .
C34 C 0.7161(4) 0.6802(3) 0.30683(18) 0.0509(10) Uani 1 1 d . .
C35 C 0.6487(5) 0.6780(3) 0.2518(2) 0.0664(13) Uani 1 1 d . .
H35 H 0.6893 0.6827 0.2154 0.080 Uiso 1 1 calc R U
C36 C 0.5258(5) 0.6692(4) 0.2509(2) 0.0769(15) Uani 1 1 d . .
H36 H 0.4845 0.6677 0.2140 0.092 Uiso 1 1 calc R U
C37 C 0.4608(5) 0.6624(4) 0.3036(2) 0.0811(16) Uani 1 1 d . .
H37 H 0.3776 0.6578 0.3027 0.097 Uiso 1 1 calc R U
C38 C 0.5230(4) 0.6628(4) 0.3569(2) 0.0672(13) Uani 1 1 d . .
H38 H 0.4801 0.6574 0.3926 0.081 Uiso 1 1 calc R U
C39 C 0.6490(4) 0.6712(3) 0.36014(18) 0.0483(10) Uani 1 1 d . .
C40 C 0.7023(4) 0.6614(3) 0.41934(17) 0.0454(10) Uani 1 1 d . .
C41 C 0.8375(3) 0.6506(3) 0.48558(15) 0.0366(8) Uani 1 1 d . .
C42 C 0.7151(4) 0.6244(3) 0.51062(17) 0.0424(9) Uani 1 1 d . .
C43 C 0.6969(4) 0.5907(3) 0.57003(16) 0.0482(10) Uani 1 1 d . .
H43 H 0.6175 0.5723 0.5872 0.058 Uiso 1 1 calc R U
C44 C 0.7961(4) 0.5850(3) 0.60302(16) 0.0451(10) Uani 1 1 d . .
H44 H 0.7831 0.5630 0.6427 0.054 Uiso 1 1 calc R U
C45 C 0.9176(4) 0.6115(3) 0.57837(15) 0.0405(9) Uani 1 1 d . .
C46 C 0.9389(3) 0.6431(3) 0.51803(15) 0.0356(8) Uani 1 1 d . .
C47 C 1.0577(3) 0.6587(3) 0.48907(16) 0.0375(9) Uani 1 1 d . .
C48 C 1.1602(3) 0.6476(3) 0.52563(16) 0.0389(9) Uani 1 1 d . .
C49 C 1.2757(4) 0.6624(3) 0.49941(18) 0.0500(10) Uani 1 1 d . .
H49 H 1.2889 0.6816 0.4593 0.060 Uiso 1 1 calc R U
C50 C 1.3702(4) 0.6486(3) 0.5329(2) 0.0573(11) Uani 1 1 d . .
H50 H 1.4465 0.6575 0.5152 0.069 Uiso 1 1 calc R U
C51 C 1.3518(4) 0.6217(4) 0.5924(2) 0.0612(12) Uani 1 1 d . .
H51 H 1.4158 0.6122 0.6146 0.073 Uiso 1 1 calc R U
C52 C 1.2395(4) 0.6086(3) 0.61965(18) 0.0537(11) Uani 1 1 d . .
H52 H 1.2289 0.5916 0.6601 0.064 Uiso 1 1 calc R U
C53 C 1.1423(3) 0.6207(3) 0.58646(16) 0.0409(9) Uani 1 1 d . .
C54 C 1.0198(4) 0.6028(3) 0.61544(17) 0.0458(10) Uani 1 1 d . .
C55 C 1.0812(4) 0.6557(4) 0.26574(18) 0.0572(11) Uani 1 1 d . .
H55 H 1.0107 0.5827 0.2646 0.069 Uiso 1 1 calc R U
C56 C 1.1722(5) 0.6784(4) 0.22205(19) 0.0693(14) Uani 1 1 d . .
H56 H 1.1620 0.6218 0.1921 0.083 Uiso 1 1 calc R U
C57 C 1.2768(5) 0.7843(5) 0.2233(2) 0.0657(13) Uani 1 1 d . .
H57 H 1.3381 0.8008 0.1940 0.079 Uiso 1 1 calc R U
C58 C 1.2911(4) 0.8674(4) 0.26859(19) 0.0543(11) Uani 1 1 d . .
C59 C 1.1943(4) 0.8387(3) 0.31064(17) 0.0452(10) Uani 1 1 d . .
C60 C 1.1998(4) 0.9233(3) 0.35624(18) 0.0496(10) Uani 1 1 d . .
C61 C 1.3065(4) 1.0329(4) 0.3609(2) 0.0628(12) Uani 1 1 d . .
C62 C 1.3049(5) 1.1120(4) 0.4059(2) 0.0844(16) Uani 1 1 d . .
H62 H 1.3746 1.1852 0.4114 0.101 Uiso 1 1 calc R U
C63 C 1.2012(6) 1.0818(4) 0.4416(2) 0.0946(18) Uani 1 1 d . .
H63 H 1.1987 1.1334 0.4716 0.114 Uiso 1 1 calc R U
C64 C 1.0992(5) 0.9713(4) 0.4319(2) 0.0755(14) Uani 1 1 d . .
H64 H 1.0280 0.9515 0.4559 0.091 Uiso 1 1 calc R U
C65 C 1.3988(4) 0.9812(5) 0.2743(2) 0.0719(14) Uani 1 1 d . .
H65 H 1.4645 1.0016 0.2470 0.086 Uiso 1 1 calc R U
C66 C 1.4056(5) 1.0582(4) 0.3186(2) 0.0792(15) Uani 1 1 d . .
H66 H 1.4773 1.1305 0.3218 0.095 Uiso 1 1 calc R U
O1S O 0.9226(12) 0.4243(7) 0.1587(4) 0.349(8) Uani 1 1 d . .
C1S C 0.9297(13) 0.3479(10) 0.1766(4) 0.160(4) Uani 1 1 d . .
C2S C 1.0361(10) 0.3251(9) 0.1825(4) 0.193(4) Uani 1 1 d . .
H2S1 H 1.0937 0.3591 0.1506 0.289 Uiso 1 1 calc R U
H2S2 H 1.0075 0.2430 0.1800 0.289 Uiso 1 1 calc R U
H2S3 H 1.0810 0.3575 0.2209 0.289 Uiso 1 1 calc R U
C3S C 0.8144(10) 0.2571(12) 0.2060(6) 0.274(8) Uani 1 1 d . .
H3S1 H 0.8070 0.2862 0.2456 0.411 Uiso 1 1 calc R U
H3S2 H 0.8265 0.1885 0.2093 0.411 Uiso 1 1 calc R U
H3S3 H 0.7366 0.2389 0.1818 0.411 Uiso 1 1 calc R U
O2S O -0.1473(10) 0.0655(9) 0.4173(5) 0.312(5) Uani 1 1 d . .
C4S C -0.2553(13) 0.0272(10) 0.3972(7) 0.195(6) Uani 1 1 d . .
C5S C -0.2720(10) 0.0035(12) 0.3353(6) 0.251(6) Uani 1 1 d . .
H5S1 H -0.2285 0.0741 0.3153 0.377 Uiso 1 1 calc R U
H5S2 H -0.3630 -0.0316 0.3238 0.377 Uiso 1 1 calc R U
H5S3 H -0.2360 -0.0486 0.3239 0.377 Uiso 1 1 calc R U
C6S C -0.3713(13) -0.0047(12) 0.4333(5) 0.270(7) Uani 1 1 d . .
H6S1 H -0.4047 -0.0846 0.4424 0.405 Uiso 1 1 calc R U
H6S2 H -0.4366 0.0069 0.4108 0.405 Uiso 1 1 calc R U
H6S3 H -0.3480 0.0429 0.4704 0.405 Uiso 1 1 calc R U

loop_
_atom_site_aniso_label
_atom_site_aniso_U_11
_atom_site_aniso_U_22
_atom_site_aniso_U_33
_atom_site_aniso_U_23
_atom_site_aniso_U_13
_atom_site_aniso_U_12
Cu1 0.0377(3) 0.0506(3) 0.0419(3) 0.0164(2) 0.0141(2) 0.0186(2)
O1 0.0459(18) 0.0641(18) 0.0626(17) 0.0346(14) 0.0223(14) 0.0258(15)
O2 0.0458(17) 0.0613(18) 0.0486(16) 0.0237(14) 0.0174(13) 0.0253(14)
O3 0.105(3) 0.111(3) 0.085(2) 0.065(2) 0.037(2) 0.068(2)
N1 0.0344(19) 0.0462(19) 0.0395(17) 0.0157(15) 0.0091(14) 0.0187(15)
N2 0.038(2) 0.066(2) 0.0411(18) 0.0171(16) 0.0149(15) 0.0251(17)
N3 0.041(2) 0.047(2) 0.0436(18) 0.0139(16) 0.0098(15) 0.0209(17)
N4 0.078(3) 0.046(2) 0.044(2) 0.0122(17) 0.0026(19) 0.024(2)
C1 0.034(2) 0.048(2) 0.051(2) 0.0084(19) 0.0048(19) 0.0154(19)
C2 0.053(3) 0.061(3) 0.069(3) 0.036(2) 0.018(2) 0.026(2)
C3 0.054(3) 0.072(3) 0.081(3) 0.032(3) 0.007(3) 0.032(3)
C4 0.044(3) 0.083(3) 0.079(3) 0.024(3) 0.013(2) 0.037(3)
C5 0.038(3) 0.066(3) 0.059(3) 0.019(2) 0.014(2) 0.023(2)
C6 0.034(2) 0.047(2) 0.039(2) 0.0057(18) 0.0029(17) 0.0172(18)
C7 0.029(2) 0.049(2) 0.039(2) 0.0076(18) 0.0091(17) 0.0117(18)
C8 0.039(2) 0.048(2) 0.0313(19) 0.0085(17) 0.0051(16) 0.0166(19)
C9 0.041(2) 0.056(3) 0.035(2) 0.0129(18) 0.0118(18) 0.018(2)
C10 0.053(3) 0.070(3) 0.044(2) 0.023(2) 0.020(2) 0.026(2)
C11 0.064(3) 0.062(3) 0.039(2) 0.023(2) 0.017(2) 0.024(2)
C12 0.057(3) 0.056(3) 0.033(2) 0.0117(19) 0.0052(19) 0.026(2)
C13 0.038(2) 0.045(2) 0.0333(19) 0.0100(17) 0.0078(17) 0.0147(18)
C14 0.042(2) 0.048(2) 0.035(2) 0.0057(18) 0.0027(18) 0.0167(19)
C15 0.044(3) 0.052(3) 0.046(2) 0.0081(19) 0.0003(19) 0.021(2)
C16 0.044(3) 0.066(3) 0.070(3) 0.014(2) 0.005(2) 0.025(2)
C17 0.047(3) 0.080(3) 0.092(4) 0.008(3) 0.004(3) 0.033(3)
C18 0.069(4) 0.074(3) 0.080(3) 0.007(3) -0.016(3) 0.041(3)
C19 0.064(3) 0.068(3) 0.065(3) 0.014(2) -0.002(3) 0.033(3)
C20 0.055(3) 0.055(3) 0.042(2) 0.004(2) -0.004(2) 0.027(2)
C21 0.071(3) 0.063(3) 0.042(2) 0.015(2) 0.004(2) 0.032(3)
C22 0.046(3) 0.055(3) 0.052(2) 0.016(2) 0.008(2) 0.021(2)
C23 0.042(3) 0.068(3) 0.069(3) 0.025(2) 0.009(2) 0.015(2)
C24 0.041(3) 0.107(4) 0.066(3) 0.046(3) 0.022(2) 0.035(3)
C25 0.063(3) 0.096(4) 0.049(3) 0.029(3) 0.020(2) 0.056(3)
C26 0.054(3) 0.056(3) 0.037(2) 0.017(2) 0.0111(19) 0.035(2)
C27 0.079(3) 0.059(3) 0.040(2) 0.014(2) 0.008(2) 0.045(3)
C28 0.117(5) 0.069(4) 0.060(3) 0.007(3) 0.004(3) 0.056(4)
C29 0.176(8) 0.093(5) 0.056(3) 0.007(3) 0.010(4) 0.078(5)
C30 0.180(7) 0.048(3) 0.072(4) -0.006(3) -0.020(4) 0.044(4)
C31 0.107(5) 0.051(3) 0.069(3) 0.019(3) -0.003(3) 0.025(3)
C32 0.089(4) 0.132(5) 0.058(3) 0.030(3) 0.040(3) 0.070(4)
C33 0.135(6) 0.126(5) 0.063(3) 0.015(4) 0.037(4) 0.091(5)
Cu2 0.0382(3) 0.0489(3) 0.0412(3) 0.0110(2) 0.0118(2) 0.0114(2)
O4 0.050(2) 0.088(2) 0.0511(17) 0.0204(15) 0.0102(14) 0.0243(17)
O5 0.0403(17) 0.0619(18) 0.0400(15) 0.0092(13) 0.0118(12) 0.0198(14)
O6 0.057(2) 0.109(3) 0.0445(17) 0.0224(17) 0.0089(15) 0.0348(18)
N5 0.0315(19) 0.0426(18) 0.0423(18) 0.0127(14) 0.0074(14) 0.0124(14)
N6 0.038(2) 0.059(2) 0.053(2) 0.0171(17) 0.0097(17) 0.0216(17)
N7 0.053(2) 0.0424(19) 0.0406(18) 0.0148(15) 0.0121(16) 0.0196(17)
N8 0.052(2) 0.044(2) 0.060(2) 0.0034(17) 0.0179(18) 0.0131(17)
C34 0.050(3) 0.039(2) 0.054(3) 0.0172(19) 0.000(2) 0.010(2)
C35 0.064(3) 0.058(3) 0.060(3) 0.021(2) -0.012(2) 0.010(2)
C36 0.071(4) 0.065(3) 0.080(4) 0.032(3) -0.024(3) 0.016(3)
C37 0.055(3) 0.094(4) 0.095(4) 0.042(3) -0.010(3) 0.031(3)
C38 0.051(3) 0.072(3) 0.078(3) 0.030(3) 0.007(2) 0.024(2)
C39 0.038(2) 0.045(2) 0.056(3) 0.0225(19) 0.004(2) 0.0115(19)
C40 0.037(2) 0.043(2) 0.055(3) 0.0116(19) 0.004(2) 0.0161(19)
C41 0.032(2) 0.035(2) 0.039(2) 0.0049(16) 0.0068(17) 0.0107(17)
C42 0.038(2) 0.044(2) 0.047(2) 0.0096(18) 0.0101(18) 0.0184(19)
C43 0.042(3) 0.061(3) 0.041(2) 0.0095(19) 0.0199(19) 0.021(2)
C44 0.043(3) 0.057(3) 0.037(2) 0.0109(18) 0.0132(18) 0.022(2)
C45 0.040(2) 0.043(2) 0.032(2) 0.0033(17) 0.0064(17) 0.0123(18)
C46 0.030(2) 0.031(2) 0.038(2) 0.0012(16) 0.0067(16) 0.0064(16)
C47 0.032(2) 0.033(2) 0.039(2) -0.0011(17) 0.0039(17) 0.0067(17)
C48 0.029(2) 0.041(2) 0.043(2) -0.0004(17) 0.0027(17) 0.0118(17)
C49 0.037(3) 0.055(3) 0.052(2) 0.005(2) 0.008(2) 0.015(2)
C50 0.036(3) 0.064(3) 0.070(3) 0.000(2) 0.006(2) 0.022(2)
C51 0.046(3) 0.065(3) 0.073(3) 0.005(2) -0.010(2) 0.025(2)
C52 0.049(3) 0.062(3) 0.048(2) 0.006(2) -0.002(2) 0.022(2)
C53 0.032(2) 0.040(2) 0.043(2) 0.0012(17) 0.0014(17) 0.0094(17)
C54 0.048(3) 0.048(2) 0.037(2) 0.0068(18) 0.0050(19) 0.017(2)
C55 0.070(3) 0.055(3) 0.047(2) 0.011(2) 0.017(2) 0.027(2)
C56 0.086(4) 0.085(4) 0.054(3) 0.020(3) 0.028(3) 0.051(3)
C57 0.069(4) 0.101(4) 0.052(3) 0.033(3) 0.024(2) 0.057(3)
C58 0.042(3) 0.072(3) 0.058(3) 0.034(2) 0.016(2) 0.030(2)
C59 0.043(3) 0.052(3) 0.047(2) 0.025(2) 0.0103(19) 0.025(2)
C60 0.046(3) 0.042(2) 0.058(3) 0.020(2) 0.006(2) 0.015(2)
C61 0.052(3) 0.051(3) 0.072(3) 0.019(2) 0.007(2) 0.010(2)
C62 0.069(4) 0.054(3) 0.094(4) 0.007(3) 0.001(3) -0.005(3)
C63 0.103(5) 0.056(3) 0.093(4) -0.014(3) 0.021(4) 0.008(3)
C64 0.072(4) 0.054(3) 0.085(4) 0.004(3) 0.030(3) 0.013(3)
C65 0.040(3) 0.090(4) 0.081(4) 0.043(3) 0.018(3) 0.021(3)
C66 0.049(3) 0.065(3) 0.098(4) 0.034(3) 0.007(3) -0.001(3)
O1S 0.64(2) 0.217(8) 0.271(9) -0.064(7) -0.244(11) 0.283(12)
C1S 0.243(14) 0.152(9) 0.113(7) -0.046(6) -0.078(8) 0.122(9)
C2S 0.241(13) 0.229(11) 0.149(8) 0.044(7) 0.048(8) 0.138(10)
C3S 0.157(11) 0.358(19) 0.252(14) -0.169(14) -0.067(10) 0.086(11)
O2S 0.213(10) 0.346(12) 0.336(12) 0.049(9) -0.098(9) 0.090(9)
C4S 0.148(11) 0.159(9) 0.261(16) 0.023(10) -0.100(12) 0.057(8)
C5S 0.149(11) 0.40(2) 0.249(13) 0.022(14) 0.018(10) 0.161(12)
C6S 0.245(16) 0.41(2) 0.232(13) 0.054(13) 0.023(12) 0.213(16)

loop_
_atom_type_symbol
_atom_type_description
_atom_type_scat_dispersion_real
_atom_type_scat_dispersion_imag
_atom_type_scat_source
C C 0.0033 0.0016 'International Tables Vol C Tables 4.2.6.8 and 6.1.1.4'
H H 0.0000 0.0000 'International Tables Vol C Tables 4.2.6.8 and 6.1.1.4'
N N 0.0061 0.0033 'International Tables Vol C Tables 4.2.6.8 and 6.1.1.4'
O O 0.0106 0.0060 'International Tables Vol C Tables 4.2.6.8 and 6.1.1.4'
Cu Cu 0.3201 1.2651 'International Tables Vol C Tables 4.2.6.8 and 6.1.1.4'

loop_
_geom_angle_atom_site_label_1
_geom_angle_atom_site_label_2
_geom_angle_atom_site_label_3
_geom_angle
N1 Cu1 O1 92.77(11)
N1 Cu1 N3 170.69(12)
O1 Cu1 N3 90.71(11)
N1 Cu1 O2 88.91(11)
O1 Cu1 O2 174.28(11)
N3 Cu1 O2 86.83(11)
N1 Cu1 N4 110.23(13)
O1 Cu1 N4 102.37(12)
N3 Cu1 N4 77.37(13)
O2 Cu1 N4 82.14(11)
C1 O1 Cu1 127.6(2)
C14 O2 Cu1 130.4(3)
C8 N1 C7 105.0(3)
C8 N1 Cu1 126.3(2)
C7 N1 Cu1 128.7(2)
C7 N2 C9 104.1(3)
C22 N3 C26 117.7(3)
C22 N3 Cu1 124.7(3)
C26 N3 Cu1 117.6(3)
C31 N4 C27 118.6(4)
C31 N4 Cu1 131.8(4)
C27 N4 Cu1 109.4(3)
O1 C1 C6 126.1(3)
O1 C1 C2 117.1(3)
C6 C1 C2 116.9(3)
C3 C2 C1 121.6(4)
C2 C3 C4 121.3(4)
C5 C4 C3 118.2(4)
C4 C5 C6 122.6(4)
C5 C6 C1 119.5(3)
C5 C6 C7 118.3(3)
C1 C6 C7 122.3(3)
N2 C7 N1 114.1(3)
N2 C7 C6 123.4(3)
N1 C7 C6 122.5(3)
N1 C8 C13 130.3(3)
N1 C8 C9 107.5(3)
C13 C8 C9 122.2(3)
N2 C9 C10 131.4(4)
N2 C9 C8 109.4(3)
C10 C9 C8 119.2(4)
C11 C10 C9 119.0(4)
C10 C11 C12 122.3(4)
C11 C12 C13 120.1(4)
C11 C12 C21 120.0(4)
C13 C12 C21 119.8(4)
C8 C13 C12 117.1(3)
C8 C13 C14 120.9(3)
C12 C13 C14 122.0(3)
O2 C14 C13 122.6(3)
O2 C14 C15 119.4(3)
C13 C14 C15 118.0(3)
C16 C15 C20 119.3(4)
C16 C15 C14 120.1(4)
C20 C15 C14 120.5(4)
C15 C16 C17 120.7(4)
C18 C17 C16 119.7(5)
C19 C18 C17 120.2(4)
C18 C19 C20 120.4(4)
C19 C20 C15 119.7(4)
C19 C20 C21 119.8(4)
C15 C20 C21 120.6(4)
O3 C21 C12 121.3(4)
O3 C21 C20 119.7(4)
C12 C21 C20 119.0(3)
N3 C22 C23 123.4(4)
C24 C23 C22 119.7(4)
C23 C24 C25 118.9(4)
C24 C25 C26 118.0(4)
C24 C25 C32 123.8(5)
C26 C25 C32 118.2(5)
N3 C26 C25 122.2(4)
N3 C26 C27 117.9(4)
C25 C26 C27 119.9(4)
N4 C27 C28 123.1(5)
N4 C27 C26 117.3(4)
C28 C27 C26 119.5(4)
C29 C28 C33 125.6(6)
C29 C28 C27 115.5(6)
C33 C28 C27 118.9(5)
C30 C29 C28 121.8(6)
C29 C30 C31 119.2(6)
N4 C31 C30 121.8(5)
C33 C32 C25 121.4(5)
C32 C33 C28 122.0(5)
N5 Cu2 O4 92.59(12)
N5 Cu2 N7 174.73(12)
O4 Cu2 N7 88.96(12)
N5 Cu2 O5 88.27(11)
O4 Cu2 O5 161.27(11)
N7 Cu2 O5 88.65(11)
N5 Cu2 N8 105.35(12)
O4 Cu2 N8 114.46(13)
N7 Cu2 N8 78.51(13)
O5 Cu2 N8 83.21(11)
C34 O4 Cu2 127.4(3)
C47 O5 Cu2 130.2(2)
C41 N5 C40 103.8(3)
C41 N5 Cu2 127.2(2)
C40 N5 Cu2 129.0(2)
C40 N6 C42 104.0(3)
C55 N7 C59 118.0(3)
C55 N7 Cu2 124.6(3)
C59 N7 Cu2 117.3(3)
C64 N8 C60 117.5(4)
C64 N8 Cu2 132.9(3)
C60 N8 Cu2 109.5(3)
O4 C34 C39 125.9(4)
O4 C34 C35 117.5(4)
C39 C34 C35 116.6(4)
C36 C35 C34 121.5(5)
C35 C36 C37 121.7(4)
C38 C37 C36 117.8(5)
C37 C38 C39 122.7(5)
C38 C39 C34 119.7(4)
C38 C39 C40 118.0(4)
C34 C39 C40 122.2(4)
N6 C40 N5 115.1(3)
N6 C40 C39 123.6(3)
N5 C40 C39 121.2(3)
N5 C41 C46 130.4(3)
N5 C41 C42 107.0(3)
C46 C41 C42 122.5(3)
N6 C42 C43 131.4(4)
N6 C42 C41 110.1(3)
C43 C42 C41 118.5(4)
C44 C43 C42 119.9(4)
C43 C44 C45 121.7(3)
C46 C45 C44 120.1(3)
C46 C45 C54 120.4(3)
C44 C45 C54 119.4(3)
C41 C46 C45 117.3(3)
C41 C46 C47 121.0(3)
C45 C46 C47 121.5(3)
O5 C47 C46 122.3(3)
O5 C47 C48 119.3(3)
C46 C47 C48 118.3(3)
C49 C48 C53 119.5(3)
C49 C48 C47 119.9(3)
C53 C48 C47 120.6(3)
C50 C49 C48 120.1(4)
C51 C50 C49 120.0(4)
C50 C51 C52 120.9(4)
C51 C52 C53 119.9(4)
C52 C53 C48 119.4(3)
C52 C53 C54 119.7(3)
C48 C53 C54 120.9(3)
O6 C54 C45 121.9(4)
O6 C54 C53 119.9(4)
C45 C54 C53 118.1(3)
N7 C55 C56 122.8(4)
C57 C56 C55 119.4(5)
C56 C57 C58 119.5(4)
C57 C58 C59 117.7(4)
C57 C58 C65 123.8(4)
C59 C58 C65 118.4(4)
N7 C59 C58 122.5(4)
N7 C59 C60 117.3(3)
C58 C59 C60 120.2(4)
N8 C60 C61 122.9(4)
N8 C60 C59 117.2(3)
C61 C60 C59 119.8(4)
C60 C61 C62 116.8(4)
C60 C61 C66 118.5(5)
C62 C61 C66 124.6(4)
C63 C62 C61 120.1(4)
C62 C63 C64 118.0(5)
N8 C64 C63 124.6(5)
C66 C65 C58 120.8(4)
C65 C66 C61 122.1(4)
O1S C1S C2S 129.7(16)
O1S C1S C3S 119.6(14)
C2S C1S C3S 110.3(11)
O2S C4S C5S 115.9(17)
O2S C4S C6S 125.0(16)
C5S C4S C6S 118.9(11)

loop_
_geom_bond_atom_site_label_1
_geom_bond_atom_site_label_2
_geom_bond_distance
Cu1 N1 1.889(3)
Cu1 O1 1.918(3)
Cu1 N3 2.019(3)
Cu1 O2 2.101(2)
Cu1 N4 2.271(3)
O1 C1 1.320(4)
O2 C14 1.242(4)
O3 C21 1.241(4)
N1 C8 1.359(4)
N1 C7 1.371(4)
N2 C7 1.344(4)
N2 C9 1.369(5)
N3 C22 1.315(5)
N3 C26 1.362(4)
N4 C31 1.318(5)
N4 C27 1.361(5)
C1 C6 1.407(5)
C1 C2 1.415(5)
C2 C3 1.363(5)
C3 C4 1.386(5)
C4 C5 1.358(5)
C5 C6 1.401(5)
C6 C7 1.449(5)
C8 C13 1.393(5)
C8 C9 1.415(5)
C9 C10 1.391(5)
C10 C11 1.376(5)
C11 C12 1.387(5)
C12 C13 1.419(5)
C12 C21 1.459(5)
C13 C14 1.453(5)
C14 C15 1.487(5)
C15 C16 1.375(5)
C15 C20 1.407(5)
C16 C17 1.388(6)
C17 C18 1.387(6)
C18 C19 1.375(6)
C19 C20 1.384(5)
C20 C21 1.480(6)
C22 C23 1.391(5)
C23 C24 1.359(6)
C24 C25 1.395(6)
C25 C26 1.406(5)
C25 C32 1.434(6)
C26 C27 1.426(6)
C27 C28 1.412(6)
C28 C29 1.398(8)
C28 C33 1.408(7)
C29 C30 1.339(8)
C30 C31 1.412(7)
C32 C33 1.328(7)
Cu2 N5 1.880(3)
Cu2 O4 1.910(3)
Cu2 N7 1.991(3)
Cu2 O5 2.143(3)
Cu2 N8 2.226(3)
O4 C34 1.316(5)
O5 C47 1.245(4)
O6 C54 1.223(4)
N5 C41 1.369(4)
N5 C40 1.379(4)
N6 C40 1.331(4)
N6 C42 1.350(4)
N7 C55 1.325(5)
N7 C59 1.354(5)
N8 C64 1.301(5)
N8 C60 1.354(5)
C34 C39 1.406(5)
C34 C35 1.421(5)
C35 C36 1.365(6)
C36 C37 1.386(6)
C37 C38 1.361(6)
C38 C39 1.402(5)
C39 C40 1.467(5)
C41 C46 1.395(5)
C41 C42 1.424(5)
C42 C43 1.395(5)
C43 C44 1.370(5)
C44 C45 1.412(5)
C45 C46 1.409(5)
C45 C54 1.463(5)
C46 C47 1.458(5)
C47 C48 1.474(5)
C48 C49 1.399(5)
C48 C53 1.403(5)
C49 C50 1.379(5)
C50 C51 1.374(6)
C51 C52 1.382(5)
C52 C53 1.391(5)
C53 C54 1.487(5)
C55 C56 1.384(5)
C56 C57 1.362(6)
C57 C58 1.387(6)
C58 C59 1.399(5)
C58 C65 1.440(6)
C59 C60 1.434(5)
C60 C61 1.400(5)
C61 C62 1.401(6)
C61 C66 1.424(6)
C62 C63 1.363(6)
C63 C64 1.390(6)
C65 C66 1.340(6)
O1S C1S 1.113(10)
C1S C2S 1.382(11)
C1S C3S 1.513(15)
O2S C4S 1.180(11)
C4S C5S 1.380(14)
C4S C6S 1.477(16)
